data_7226051
loop_
_publ_author_name
'Nakabayashi, Koji'
'Chorazy, Szymon'
'Miyamoto, Yasuto'
'Fujimoto, Takashi'
'Yazawa, Koji'
'Takahashi, Daisuke'
'Sieklucka, Barbara'
'Ohkoshi, Shin-ichi'

_publ_section_title
;
 High thermal durability of a layered Cs4CoII[WV(CN)8]Cl3 framework:
 crystallographic and 133Cs NMR spectroscopic studies
;
_journal_issue 48
_journal_name_full CrystEngComm
_journal_page_first 9236
_journal_paper_doi 10.1039/C6CE01363E
_journal_volume 18
_journal_year 2016
_chemical_formula_sum 'C8 Cl3 Co Cs4 N8 W'
_chemical_formula_weight 1088.93
_chemical_name_systematic
;
 ?
;
_chemical_temperature_decomposition 523
_space_group_IT_number 14
_symmetry_cell_setting monoclinic
_symmetry_Int_Tables_number 14
_symmetry_space_group_name_Hall '-P 2yn'
_symmetry_space_group_name_H-M 'P 1 21/n 1'
_atom_sites_solution_hydrogens none
_atom_sites_solution_primary direct
_atom_sites_solution_secondary difmap
_audit_creation_method SHELXL-97
_audit_update_record
;
2016-07-22 deposited with the CCDC.
2016-07-26 downloaded from the CCDC.
;
_cell_angle_alpha 90.00
_cell_angle_beta 95.654(2)
_cell_angle_gamma 90.00
_cell_formula_units_Z 4
_cell_length_a 9.4500(10)
_cell_length_b 13.7960(10)
_cell_length_c 16.7530(10)
_cell_measurement_reflns_used 4771
_cell_measurement_temperature 473(2)
_cell_measurement_theta_max 32.36
_cell_measurement_theta_min 1.86
_cell_volume 2173.5(3)
_computing_cell_refinement HKL2000
_computing_data_collection 'Rigaku CrystalClear'
_computing_data_reduction HKL2000
_computing_molecular_graphics PYMOL
_computing_structure_refinement 'SHELXL-97 (Sheldrick, 1997)'
_computing_structure_solution 'SHELXS-97 (Sheldrick, 1990)'
_diffrn_ambient_temperature 473(2)
_diffrn_measured_fraction_theta_full 0.990
_diffrn_measured_fraction_theta_max 0.908
_diffrn_measurement_device_type CCD
_diffrn_measurement_method omega
_diffrn_radiation_monochromator Si
_diffrn_radiation_source synchrotron
_diffrn_radiation_type synchrotron
_diffrn_radiation_wavelength 0.68890
_diffrn_reflns_av_R_equivalents 0.1133
_diffrn_reflns_av_unetI/netI 0.1106
_diffrn_reflns_limit_h_max 14
_diffrn_reflns_limit_h_min -14
_diffrn_reflns_limit_k_max 19
_diffrn_reflns_limit_k_min -19
_diffrn_reflns_limit_l_max 25
_diffrn_reflns_limit_l_min -21
_diffrn_reflns_number 19696
_diffrn_reflns_theta_full 25.00
_diffrn_reflns_theta_max 32.36
_diffrn_reflns_theta_min 1.86
_exptl_absorpt_coefficient_mu 13.032
_exptl_absorpt_correction_T_max 0.7806
_exptl_absorpt_correction_T_min 0.4220
_exptl_absorpt_correction_type empirical
_exptl_absorpt_process_details HKL2000
_exptl_crystal_colour 'dark blue'
_exptl_crystal_density_diffrn 3.328
_exptl_crystal_density_method 'not measured'
_exptl_crystal_description platelet
_exptl_crystal_F_000 1904
_exptl_crystal_preparation ', Magnetic properties'
_exptl_crystal_size_max 0.08
_exptl_crystal_size_mid 0.06
_exptl_crystal_size_min 0.02
_refine_diff_density_max 2.609
_refine_diff_density_min -3.524
_refine_diff_density_rms 0.422
_refine_ls_extinction_method none
_refine_ls_goodness_of_fit_ref 0.949
_refine_ls_hydrogen_treatment none
_refine_ls_matrix_type full
_refine_ls_number_parameters 226
_refine_ls_number_reflns 7745
_refine_ls_number_restraints 0
_refine_ls_restrained_S_all 0.949
_refine_ls_R_factor_all 0.1033
_refine_ls_R_factor_gt 0.0733
_refine_ls_shift/su_max 0.000
_refine_ls_shift/su_mean 0.000
_refine_ls_structure_factor_coef Fsqd
_refine_ls_weighting_details 'calc w=1/[\s^2^(Fo^2^)+(0.1021P)^2^+0.0000P] where P=(Fo^2^+2Fc^2^)/3'
_refine_ls_weighting_scheme calc
_refine_ls_wR_factor_gt 0.1806
_refine_ls_wR_factor_ref 0.2100
_reflns_number_gt 4771
_reflns_number_total 7745
_reflns_threshold_expression >2sigma(I)
_cod_data_source_file c6ce01363e2.cif
_cod_data_source_block p21_n
_cod_depositor_comments
;
The following automatic conversions were performed:

'_chemical_melting_point' tag was changed to
'_chemical_temperature_decomposition' since the value had been '523 K
(dec.)'. The value '523 K (dec.)' was changed to '523'.

Automatic conversion script
Id: cif_fix_values 4268 2015-11-12 08:31:59Z antanas 

 Adding full bibliography for 7226049--7226051.cif.
;
_cod_database_code 7226051

loop_
_symmetry_equiv_pos_as_xyz
'x, y, z'
'-x+1/2, y+1/2, -z+1/2'
'-x, -y, -z'
'x-1/2, -y-1/2, z-1/2'

loop_
_atom_site_label
_atom_site_type_symbol
_atom_site_fract_x
_atom_site_fract_y
_atom_site_fract_z
_atom_site_U_iso_or_equiv
_atom_site_adp_type
_atom_site_occupancy
_atom_site_symmetry_multiplicity
_atom_site_calc_flag
Cs1 Cs 0.70517(10) 0.43524(7) 0.43046(6) 0.0713(3) Uani 1 1 d
Cs2 Cs -0.08809(11) 0.25820(9) 0.19706(7) 0.0767(3) Uani 1 1 d
Cs3 Cs 0.47078(10) 0.46257(8) 0.13276(6) 0.0709(3) Uani 1 1 d
Cs4 Cs -0.40859(9) 0.12657(7) 0.45551(5) 0.0574(2) Uani 1 1 d
Co1 Co 0.16096(15) 0.26874(11) 0.45394(8) 0.0383(3) Uani 1 1 d
W1 W 0.40572(4) 0.10513(3) 0.20909(2) 0.03028(12) Uani 1 1 d
Cl1 Cl 0.3968(4) 0.3380(3) 0.4961(2) 0.0642(8) Uani 1 1 d
Cl2 Cl -0.0772(4) 0.2046(3) 0.4125(2) 0.0690(9) Uani 1 1 d
Cl3 Cl 0.2385(4) 0.1124(3) 0.5228(2) 0.0652(9) Uani 1 1 d
N1 N 0.2364(10) 0.2134(7) 0.3473(6) 0.049(2) Uani 1 1 d
C1 C 0.2933(10) 0.1785(8) 0.2990(5) 0.037(2) Uani 1 1 d
C2 C 0.4036(12) -0.0278(8) 0.1393(6) 0.046(2) Uani 1 1 d
N2 N 0.4003(11) -0.0981(7) 0.1047(7) 0.054(3) Uani 1 1 d
N3 N 0.5848(10) 0.1695(7) 0.0582(6) 0.051(2) Uani 1 1 d
C3 C 0.5254(11) 0.1440(8) 0.1107(6) 0.043(2) Uani 1 1 d
C4 C 0.2854(14) 0.2165(11) 0.1345(7) 0.051(3) Uani 1 1 d
N4 N 0.2377(18) 0.2582(15) 0.0981(11) 0.104(5) Uani 1 1 d
C5 C 0.5294(12) 0.2276(9) 0.2553(6) 0.046(2) Uani 1 1 d
N5 N 0.5987(13) 0.2919(9) 0.2773(8) 0.071(3) Uani 1 1 d
C6 C 0.3950(10) 0.0004(9) 0.3095(6) 0.043(2) Uani 1 1 d
N6 N 0.3930(14) -0.0442(10) 0.3596(8) 0.078(4) Uani 1 1 d
C7 C 0.6201(13) 0.0491(8) 0.2401(7) 0.049(3) Uani 1 1 d
N7 N 0.7267(12) 0.0162(11) 0.2555(8) 0.076(4) Uani 1 1 d
C8 C 0.1884(11) 0.0525(8) 0.1896(7) 0.044(2) Uani 1 1 d
N8 N 0.0738(11) 0.0316(10) 0.1793(9) 0.073(4) Uani 1 1 d

loop_
_atom_site_aniso_label
_atom_site_aniso_U_11
_atom_site_aniso_U_22
_atom_site_aniso_U_33
_atom_site_aniso_U_23
_atom_site_aniso_U_13
_atom_site_aniso_U_12
Cs1 0.0651(6) 0.0634(6) 0.0864(7) -0.0045(5) 0.0129(5) -0.0070(4)
Cs2 0.0667(6) 0.0835(7) 0.0819(6) 0.0030(5) 0.0175(5) 0.0041(5)
Cs3 0.0504(5) 0.0846(7) 0.0790(6) 0.0011(5) 0.0128(4) -0.0003(4)
Cs4 0.0567(5) 0.0607(5) 0.0538(4) -0.0018(4) 0.0002(3) -0.0106(4)
Co1 0.0408(7) 0.0374(8) 0.0387(6) -0.0021(5) 0.0140(5) 0.0042(6)
W1 0.02775(18) 0.0315(2) 0.03250(18) -0.00158(13) 0.00748(12) -0.00060(13)
Cl1 0.0507(17) 0.063(2) 0.080(2) -0.0020(17) 0.0136(15) -0.0060(14)
Cl2 0.0462(16) 0.080(3) 0.081(2) -0.0149(19) 0.0083(15) -0.0083(16)
Cl3 0.060(2) 0.063(2) 0.073(2) 0.0102(16) 0.0127(16) 0.0031(15)
N1 0.048(5) 0.050(6) 0.053(5) 0.006(4) 0.022(4) 0.013(4)
C1 0.035(4) 0.045(6) 0.032(4) -0.001(4) 0.006(3) -0.002(4)
C2 0.053(6) 0.045(6) 0.042(5) -0.010(5) 0.013(4) -0.002(5)
N2 0.050(6) 0.052(6) 0.063(6) -0.017(5) 0.018(5) -0.009(4)
N3 0.042(5) 0.055(6) 0.059(5) 0.008(5) 0.022(4) 0.000(4)
C3 0.038(5) 0.047(6) 0.047(5) 0.004(5) 0.020(4) 0.008(4)
C4 0.050(7) 0.063(8) 0.043(6) 0.001(6) 0.019(5) -0.007(6)
N4 0.077(11) 0.127(16) 0.111(14) 0.005(11) 0.033(10) -0.002(10)
C5 0.044(5) 0.053(7) 0.042(5) -0.013(5) 0.005(4) 0.004(5)
N5 0.083(9) 0.047(7) 0.081(8) -0.017(6) 0.001(7) -0.016(6)
C6 0.032(5) 0.056(7) 0.042(5) -0.004(5) 0.008(4) 0.000(4)
N6 0.071(8) 0.089(10) 0.073(8) 0.036(7) 0.008(6) 0.002(7)
C7 0.054(7) 0.038(6) 0.056(6) -0.002(5) 0.005(5) 0.007(5)
N7 0.046(6) 0.105(11) 0.075(8) 0.005(7) -0.003(5) 0.020(6)
C8 0.036(5) 0.037(6) 0.059(6) -0.005(5) 0.006(4) 0.001(4)
N8 0.038(6) 0.077(9) 0.103(10) 0.008(7) -0.005(6) -0.008(5)

loop_
_atom_type_symbol
_atom_type_description
_atom_type_scat_dispersion_real
_atom_type_scat_dispersion_imag
_atom_type_scat_source
C C 0.0019 0.0015 'International Tables Vol C Tables 4.2.6.8 and 6.1.1.4'
N N 0.0037 0.0031 'International Tables Vol C Tables 4.2.6.8 and 6.1.1.4'
Cl Cl 0.1257 0.1500 'International Tables Vol C Tables 4.2.6.8 and 6.1.1.4'
Co Co 0.2980 0.9249 'International Tables Vol C Tables 4.2.6.8 and 6.1.1.4'
Cs Cs -0.6870 2.0167 'International Tables Vol C Tables 4.2.6.8 and 6.1.1.4'
W W -1.3246 6.5630 'International Tables Vol C Tables 4.2.6.8 and 6.1.1.4'

loop_
_geom_angle_atom_site_label_1
_geom_angle_atom_site_label_2
_geom_angle_atom_site_label_3
_geom_angle
_geom_angle_site_symmetry_1
_geom_angle_site_symmetry_3
N5 Cs1 N8 69.4(3) . 2
N5 Cs1 N7 64.0(3) . 2_655
N8 Cs1 N7 65.1(3) 2 2_655
N5 Cs1 Cl1 79.3(2) . .
N8 Cs1 Cl1 71.8(2) 2 .
N7 Cs1 Cl1 130.5(2) 2_655 .
N5 Cs1 Cl1 136.5(2) . 3_666
N8 Cs1 Cl1 67.1(2) 2 3_666
N7 Cs1 Cl1 96.3(3) 2_655 3_666
Cl1 Cs1 Cl1 88.04(9) . 3_666
N5 Cs1 C7 77.6(3) . 2_655
N8 Cs1 C7 78.3(3) 2 2_655
N7 Cs1 C7 16.8(3) 2_655 2_655
Cl1 Cs1 C7 147.1(2) . 2_655
Cl1 Cs1 C7 92.85(19) 3_666 2_655
N5 Cs1 N3 131.7(3) . 2_655
N8 Cs1 N3 94.0(3) 2 2_655
N7 Cs1 N3 67.9(3) 2_655 2_655
Cl1 Cs1 N3 139.77(14) . 2_655
Cl1 Cs1 N3 52.12(14) 3_666 2_655
C7 Cs1 N3 54.4(2) 2_655 2_655
N5 Cs1 Cl2 64.3(2) . 1_655
N8 Cs1 Cl2 133.7(2) 2 1_655
N7 Cs1 Cl2 92.8(3) 2_655 1_655
Cl1 Cs1 Cl2 100.23(9) . 1_655
Cl1 Cs1 Cl2 159.07(9) 3_666 1_655
C7 Cs1 Cl2 90.5(2) 2_655 1_655
N3 Cs1 Cl2 115.57(15) 2_655 1_655
N5 Cs1 Cs4 56.0(2) . 1_655
N8 Cs1 Cs4 104.5(2) 2 1_655
N7 Cs1 Cs4 118.0(2) 2_655 1_655
Cl1 Cs1 Cs4 51.70(6) . 1_655
Cl1 Cs1 Cs4 137.99(6) 3_666 1_655
C7 Cs1 Cs4 126.89(18) 2_655 1_655
N3 Cs1 Cs4 161.44(16) 2_655 1_655
Cl2 Cs1 Cs4 48.89(6) 1_655 1_655
N5 Cs1 Cs2 99.4(2) . 2
N8 Cs1 Cs2 44.2(2) 2 2
N7 Cs1 Cs2 51.5(3) 2_655 2
Cl1 Cs1 Cs2 108.68(7) . 2
Cl1 Cs1 Cs2 45.98(6) 3_666 2
C7 Cs1 Cs2 53.38(19) 2_655 2
N3 Cs1 Cs2 49.92(16) 2_655 2
Cl2 Cs1 Cs2 143.58(7) 1_655 2
Cs4 Cs1 Cs2 148.22(3) 1_655 2
N5 Cs1 Cs1 112.3(2) . 3_666
N8 Cs1 Cs1 60.8(2) 2 3_666
N7 Cs1 Cs1 121.7(2) 2_655 3_666
Cl1 Cs1 Cs1 44.40(6) . 3_666
Cl1 Cs1 Cs1 43.64(6) 3_666 3_666
C7 Cs1 Cs1 127.94(19) 2_655 3_666
N3 Cs1 Cs1 95.59(13) 2_655 3_666
Cl2 Cs1 Cs1 140.95(7) 1_655 3_666
Cs4 Cs1 Cs1 95.29(3) 1_655 3_666
Cs2 Cs1 Cs1 74.62(3) 2 3_666
N5 Cs1 Cs2 40.5(2) . 1_655
N8 Cs1 Cs2 96.2(2) 2 1_655
N7 Cs1 Cs2 49.2(3) 2_655 1_655
Cl1 Cs1 Cs2 116.63(7) . 1_655
Cl1 Cs1 Cs2 145.19(7) 3_666 1_655
C7 Cs1 Cs2 52.92(18) 2_655 1_655
N3 Cs1 Cs2 101.92(13) 2_655 1_655
Cl2 Cs1 Cs2 45.40(6) 1_655 1_655
Cs4 Cs1 Cs2 74.31(2) 1_655 1_655
Cs2 Cs1 Cs2 100.48(2) 2 1_655
Cs1 Cs1 Cs2 152.16(4) 3_666 1_655
N5 Cs2 N6 120.4(3) 1_455 2
N5 Cs2 N8 124.0(3) 1_455 .
N6 Cs2 N8 115.4(3) 2 .
N5 Cs2 Cl1 117.6(2) 1_455 4_565
N6 Cs2 Cl1 90.4(2) 2 4_565
N8 Cs2 Cl1 64.6(2) . 4_565
N5 Cs2 N4 171.4(4) 1_455 .
N6 Cs2 N4 51.7(4) 2 .
N8 Cs2 N4 64.2(4) . .
Cl1 Cs2 N4 62.1(3) 4_565 .
N5 Cs2 Cl3 84.9(2) 1_455 4_565
N6 Cs2 Cl3 66.9(2) 2 4_565
N8 Cs2 Cl3 122.1(2) . 4_565
Cl1 Cs2 Cl3 57.51(8) 4_565 4_565
N4 Cs2 Cl3 88.2(3) . 4_565
N5 Cs2 Cl2 65.2(2) 1_455 .
N6 Cs2 Cl2 117.5(2) 2 .
N8 Cs2 Cl2 86.2(2) . .
Cl1 Cs2 Cl2 146.81(9) 4_565 .
N4 Cs2 Cl2 120.3(3) . .
Cl3 Cs2 Cl2 147.84(9) 4_565 .
N5 Cs2 C6 109.2(3) 1_455 2
N6 Cs2 C6 15.6(2) 2 2
N8 Cs2 C6 124.4(2) . 2
Cl1 Cs2 C6 105.69(17) 4_565 2
N4 Cs2 C6 63.8(4) . 2
Cl3 Cs2 C6 74.24(17) 4_565 2
Cl2 Cs2 C6 103.73(17) . 2
N5 Cs2 N1 115.8(3) 1_455 .
N6 Cs2 N1 83.9(3) 2 .
N8 Cs2 N1 65.4(3) . .
Cl1 Cs2 N1 120.69(15) 4_565 .
N4 Cs2 N1 68.9(3) . .
Cl3 Cs2 N1 150.42(16) 4_565 .
Cl2 Cs2 N1 51.52(14) . .
C6 Cs2 N1 78.8(2) 2 .
N5 Cs2 C4 172.6(3) 1_455 .
N6 Cs2 C4 60.9(3) 2 .
N8 Cs2 C4 54.6(3) . .
Cl1 Cs2 C4 69.0(2) 4_565 .
N4 Cs2 C4 13.9(3) . .
Cl3 Cs2 C4 102.0(2) 4_565 .
Cl2 Cs2 C4 107.5(2) . .
C6 Cs2 C4 70.5(3) 2 .
N1 Cs2 C4 56.9(2) . .
N5 Cs2 C5 16.6(2) 1_455 1_455
N6 Cs2 C5 133.7(3) 2 1_455
N8 Cs2 C5 110.6(3) . 1_455
Cl1 Cs2 C5 104.11(17) 4_565 1_455
N4 Cs2 C5 166.2(3) . 1_455
Cl3 Cs2 C5 84.17(18) 4_565 1_455
Cl2 Cs2 C5 70.48(17) . 1_455
C6 Cs2 C5 124.5(2) 2 1_455
N1 Cs2 C5 121.8(2) . 1_455
C4 Cs2 C5 165.0(3) . 1_455
N5 Cs2 C8 136.9(3) 1_455 .
N6 Cs2 C8 100.9(3) 2 .
N8 Cs2 C8 16.5(2) . .
Cl1 Cs2 C8 70.41(18) 4_565 .
N4 Cs2 C8 51.7(4) . .
Cl3 Cs2 C8 125.56(19) 4_565 .
Cl2 Cs2 C8 86.02(19) . .
C6 Cs2 C8 108.4(2) 2 .
N1 Cs2 C8 53.3(2) . .
C4 Cs2 C8 40.2(3) . .
C5 Cs2 C8 125.5(3) 1_455 .
N7 Cs3 N8 65.9(3) 2_655 2
N7 Cs3 Cl3 74.5(2) 2_655 4_665
N8 Cs3 Cl3 139.2(2) 2 4_665
N7 Cs3 N6 141.7(3) 2_655 2
N8 Cs3 N6 75.8(3) 2 2
Cl3 Cs3 N6 143.2(2) 4_665 2
N7 Cs3 N5 62.9(3) 2_655 .
N8 Cs3 N5 67.0(3) 2 .
Cl3 Cs3 N5 86.9(2) 4_665 .
N6 Cs3 N5 103.5(3) 2 .
N7 Cs3 N4 137.9(4) 2_655 .
N8 Cs3 N4 104.1(4) 2 .
Cl3 Cs3 N4 98.6(3) 4_665 .
N6 Cs3 N4 52.2(4) 2 .
N5 Cs3 N4 75.4(4) . .
N7 Cs3 Cl2 70.7(3) 2_655 2
N8 Cs3 Cl2 89.9(2) 2 2
Cl3 Cs3 Cl2 86.00(9) 4_665 2
N6 Cs3 Cl2 109.5(3) 2 2
N5 Cs3 Cl2 133.3(2) . 2
N4 Cs3 Cl2 151.2(3) . 2
N7 Cs3 C8 82.4(3) 2_655 2
N8 Cs3 C8 17.5(2) 2 2
Cl3 Cs3 C8 156.53(19) 4_665 2
N6 Cs3 C8 59.4(3) 2 2
N5 Cs3 C8 79.0(3) . 2
N4 Cs3 C8 95.9(3) . 2
Cl2 Cs3 C8 90.15(18) 2 2
N7 Cs3 C6 126.1(3) 2_655 2
N8 Cs3 C6 60.7(3) 2 2
Cl3 Cs3 C6 159.31(19) 4_665 2
N6 Cs3 C6 16.2(2) 2 2
N5 Cs3 C6 100.4(3) . 2
N4 Cs3 C6 65.2(3) . 2
Cl2 Cs3 C6 102.2(2) 2 2
C8 Cs3 C6 43.7(2) 2 2
N7 Cs3 Cl3 129.3(3) 2_655 2
N8 Cs3 Cl3 113.0(2) 2 2
Cl3 Cs3 Cl3 99.19(8) 4_665 2
N6 Cs3 Cl3 65.2(3) 2 2
N5 Cs3 Cl3 167.4(2) . 2
N4 Cs3 Cl3 92.7(3) . 2
Cl2 Cs3 Cl3 58.54(8) 2 2
C8 Cs3 Cl3 98.46(18) 2 2
C6 Cs3 Cl3 70.25(17) 2 2
N7 Cs3 C4 124.0(3) 2_655 .
N8 Cs3 C4 98.3(3) 2 .
Cl3 Cs3 C4 95.7(2) 4_665 .
N6 Cs3 C4 61.1(3) 2 .
N5 Cs3 C4 61.6(3) . .
N4 Cs3 C4 13.9(3) . .
Cl2 Cs3 C4 165.0(2) 2 .
C8 Cs3 C4 94.0(2) 2 .
C6 Cs3 C4 71.6(3) 2 .
Cl3 Cs3 C4 106.6(2) 2 .
N7 Cs3 C5 79.5(3) 2_655 .
N8 Cs3 C5 76.3(3) 2 .
Cl3 Cs3 C5 87.57(17) 4_665 .
N6 Cs3 C5 92.8(3) 2 .
N5 Cs3 C5 17.1(2) . .
N4 Cs3 C5 58.6(4) . .
Cl2 Cs3 C5 150.19(19) 2 .
C8 Cs3 C5 84.3(2) 2 .
C6 Cs3 C5 93.9(2) 2 .
Cl3 Cs3 C5 151.26(18) 2 .
C4 Cs3 C5 44.7(3) . .
N4 Cs4 N6 58.2(4) 4_566 3_556
N4 Cs4 N6 158.3(4) 4_566 1_455
N6 Cs4 N6 100.4(3) 3_556 1_455
N4 Cs4 C6 173.3(3) 4_566 1_455
N6 Cs4 C6 118.1(3) 3_556 1_455
N6 Cs4 C6 17.8(3) 1_455 1_455
N4 Cs4 Cl2 69.8(3) 4_566 .
N6 Cs4 Cl2 110.3(2) 3_556 .
N6 Cs4 Cl2 126.8(2) 1_455 .
C6 Cs4 Cl2 116.81(18) 1_455 .
N4 Cs4 Cl1 68.2(3) 4_566 1_455
N6 Cs4 Cl1 94.5(3) 3_556 1_455
N6 Cs4 Cl1 113.4(2) 1_455 1_455
C6 Cs4 Cl1 107.6(2) 1_455 1_455
Cl2 Cs4 Cl1 106.34(9) . 1_455
N4 Cs4 C5 122.6(4) 4_566 1_455
N6 Cs4 C5 172.8(3) 3_556 1_455
N6 Cs4 C5 78.1(3) 1_455 1_455
C6 Cs4 C5 60.3(3) 1_455 1_455
Cl2 Cs4 C5 75.8(2) . 1_455
Cl1 Cs4 C5 79.73(19) 1_455 1_455
N4 Cs4 Cl3 98.2(3) 4_566 1_455
N6 Cs4 Cl3 69.3(2) 3_556 1_455
N6 Cs4 Cl3 67.7(2) 1_455 1_455
C6 Cs4 Cl3 75.10(18) 1_455 1_455
Cl2 Cs4 Cl3 164.03(9) . 1_455
Cl1 Cs4 Cl3 58.36(8) 1_455 1_455
C5 Cs4 Cl3 103.78(19) 1_455 1_455
N4 Cs4 Cl3 103.2(4) 4_566 3_556
N6 Cs4 Cl3 67.5(3) 3_556 3_556
N6 Cs4 Cl3 68.4(2) 1_455 3_556
C6 Cs4 Cl3 79.3(2) 1_455 3_556
Cl2 Cs4 Cl3 84.45(9) . 3_556
Cl1 Cs4 Cl3 161.68(9) 1_455 3_556
C5 Cs4 Cl3 117.79(19) 1_455 3_556
Cl3 Cs4 Cl3 109.14(7) 1_455 3_556
N4 Cs4 C1 134.2(4) 4_566 1_455
N6 Cs4 C1 133.6(3) 3_556 1_455
N6 Cs4 C1 56.3(3) 1_455 1_455
C6 Cs4 C1 43.2(3) 1_455 1_455
Cl2 Cs4 C1 115.58(16) . 1_455
Cl1 Cs4 C1 66.83(17) 1_455 1_455
C5 Cs4 C1 39.9(2) 1_455 1_455
Cl3 Cs4 C1 64.81(15) 1_455 1_455
Cl3 Cs4 C1 122.42(17) 3_556 1_455
N4 Cs4 N5 105.1(4) 4_566 1_455
N6 Cs4 N5 162.5(3) 3_556 1_455
N6 Cs4 N5 95.7(3) 1_455 1_455
C6 Cs4 N5 77.9(3) 1_455 1_455
Cl2 Cs4 N5 63.8(2) . 1_455
Cl1 Cs4 N5 72.8(2) 1_455 1_455
C5 Cs4 N5 17.6(2) 1_455 1_455
Cl3 Cs4 N5 111.6(2) 1_455 1_455
Cl3 Cs4 N5 125.5(2) 3_556 1_455
C1 Cs4 N5 52.9(2) 1_455 1_455
N4 Cs4 C7 144.4(4) 4_566 1_455
N6 Cs4 C7 142.8(3) 3_556 1_455
N6 Cs4 C7 55.3(3) 1_455 1_455
C6 Cs4 C7 42.1(3) 1_455 1_455
Cl2 Cs4 C7 74.8(2) . 1_455
Cl1 Cs4 C7 120.00(19) 1_455 1_455
C5 Cs4 C7 41.4(3) 1_455 1_455
Cl3 Cs4 C7 115.7(2) 1_455 1_455
Cl3 Cs4 C7 76.69(19) 3_556 1_455
C1 Cs4 C7 60.3(2) 1_455 1_455
N5 Cs4 C7 53.7(3) 1_455 1_455
N1 Co1 N3 177.4(4) . 4_566
N1 Co1 N2 91.1(4) . 2
N3 Co1 N2 86.3(4) 4_566 2
N1 Co1 Cl2 90.4(3) . .
N3 Co1 Cl2 90.1(3) 4_566 .
N2 Co1 Cl2 88.9(3) 2 .
N1 Co1 Cl1 90.6(3) . .
N3 Co1 Cl1 88.8(3) 4_566 .
N2 Co1 Cl1 89.7(3) 2 .
Cl2 Co1 Cl1 178.28(14) . .
N1 Co1 Cl3 88.3(3) . .
N3 Co1 Cl3 94.2(3) 4_566 .
N2 Co1 Cl3 178.8(3) 2 .
Cl2 Co1 Cl3 92.17(14) . .
Cl1 Co1 Cl3 89.23(13) . .
C5 W1 C3 76.9(4) . .
C5 W1 C8 142.0(4) . .
C3 W1 C8 121.8(4) . .
C5 W1 C2 146.2(4) . .
C3 W1 C2 77.1(4) . .
C8 W1 C2 71.2(4) . .
C5 W1 C1 70.8(4) . .
C3 W1 C1 137.9(4) . .
C8 W1 C1 75.0(4) . .
C2 W1 C1 141.7(4) . .
C5 W1 C7 74.6(4) . .
C3 W1 C7 74.1(4) . .
C8 W1 C7 139.4(5) . .
C2 W1 C7 77.8(4) . .
C1 W1 C7 120.3(4) . .
C5 W1 C4 83.6(5) . .
C3 W1 C4 71.1(4) . .
C8 W1 C4 73.9(5) . .
C2 W1 C4 107.7(5) . .
C1 W1 C4 79.1(4) . .
C7 W1 C4 142.2(4) . .
C5 W1 C6 107.5(4) . .
C3 W1 C6 143.6(4) . .
C8 W1 C6 77.5(4) . .
C2 W1 C6 81.9(4) . .
C1 W1 C6 73.6(4) . .
C7 W1 C6 72.6(4) . .
C4 W1 C6 144.6(4) . .
C5 W1 Cs4 56.6(3) . 1_655
C3 W1 Cs4 121.2(3) . 1_655
C8 W1 Cs4 117.0(3) . 1_655
C2 W1 Cs4 123.5(3) . 1_655
C1 W1 Cs4 59.2(3) . 1_655
C7 W1 Cs4 61.2(3) . 1_655
C4 W1 Cs4 128.7(3) . 1_655
C6 W1 Cs4 50.9(3) . 1_655
Co1 Cl1 Cs1 145.12(15) . .
Co1 Cl1 Cs1 99.97(11) . 3_666
Cs1 Cl1 Cs1 91.96(9) . 3_666
Co1 Cl1 Cs4 95.61(11) . 1_655
Cs1 Cl1 Cs4 77.92(7) . 1_655
Cs1 Cl1 Cs4 163.61(12) 3_666 1_655
Co1 Cl1 Cs2 94.38(11) . 4_666
Cs1 Cl1 Cs2 118.61(10) . 4_666
Cs1 Cl1 Cs2 89.30(9) 3_666 4_666
Cs4 Cl1 Cs2 84.43(8) 1_655 4_666
Co1 Cl2 Cs4 151.45(15) . .
Co1 Cl2 Cs3 97.29(12) . 2_545
Cs4 Cl2 Cs3 91.89(9) . 2_545
Co1 Cl2 Cs2 98.13(12) . .
Cs4 Cl2 Cs2 109.23(9) . .
Cs3 Cl2 Cs2 87.77(8) 2_545 .
Co1 Cl2 Cs1 99.39(12) . 1_455
Cs4 Cl2 Cs1 74.74(7) . 1_455
Cs3 Cl2 Cs1 163.05(10) 2_545 1_455
Cs2 Cl2 Cs1 86.93(9) . 1_455
Co1 Cl3 Cs3 107.89(12) . 4_566
Co1 Cl3 Cs4 92.66(10) . 1_655
Cs3 Cl3 Cs4 158.63(12) 4_566 1_655
Co1 Cl3 Cs2 91.99(11) . 4_666
Cs3 Cl3 Cs2 90.83(9) 4_566 4_666
Cs4 Cl3 Cs2 82.46(8) 1_655 4_666
Co1 Cl3 Cs4 156.74(15) . 3_556
Cs3 Cl3 Cs4 90.85(8) 4_566 3_556
Cs4 Cl3 Cs4 70.86(7) 1_655 3_556
Cs2 Cl3 Cs4 101.61(10) 4_666 3_556
Co1 Cl3 Cs3 92.54(12) . 2_545
Cs3 Cl3 Cs3 80.81(8) 4_566 2_545
Cs4 Cl3 Cs3 104.63(10) 1_655 2_545
Cs2 Cl3 Cs3 171.39(11) 4_666 2_545
Cs4 Cl3 Cs3 76.62(8) 3_556 2_545
C1 N1 Co1 169.0(9) . .
C1 N1 Cs2 90.3(8) . .
Co1 N1 Cs2 100.4(3) . .
C1 N1 Cs4 75.4(7) . 1_655
Co1 N1 Cs4 93.7(3) . 1_655
Cs2 N1 Cs4 165.4(3) . 1_655
N1 C1 W1 177.4(10) . .
N1 C1 Cs4 87.6(7) . 1_655
W1 C1 Cs4 90.6(3) . 1_655
N2 C2 W1 178.0(10) . .
C2 N2 Co1 165.3(10) . 2_545
C3 N3 Co1 169.6(9) . 4_665
C3 N3 Cs1 89.7(8) . 2_645
Co1 N3 Cs1 99.5(3) 4_665 2_645
N3 C3 W1 176.2(10) . .
N4 C4 W1 172.9(18) . .
N4 C4 Cs3 68.6(16) . .
W1 C4 Cs3 114.2(5) . .
N4 C4 Cs2 71.5(14) . .
W1 C4 Cs2 112.7(4) . .
Cs3 C4 Cs2 107.7(4) . .
C4 N4 Cs4 170.5(19) . 4_665
C4 N4 Cs3 97.5(17) . .
Cs4 N4 Cs3 86.6(5) 4_665 .
C4 N4 Cs2 94.5(14) . .
Cs4 N4 Cs2 91.0(4) 4_665 .
Cs3 N4 Cs2 117.4(5) . .
N5 C5 W1 177.1(11) . .
N5 C5 Cs4 88.0(9) . 1_655
W1 C5 Cs4 93.6(4) . 1_655
N5 C5 Cs3 64.3(9) . .
W1 C5 Cs3 115.1(4) . .
Cs4 C5 Cs3 145.0(3) 1_655 .
N5 C5 Cs2 58.3(8) . 1_655
W1 C5 Cs2 118.9(4) . 1_655
Cs4 C5 Cs2 101.9(3) 1_655 1_655
Cs3 C5 Cs2 82.1(2) . 1_655
C5 N5 Cs1 146.5(10) . .
C5 N5 Cs2 105.1(9) . 1_655
Cs1 N5 Cs2 100.2(3) . 1_655
C5 N5 Cs3 98.7(10) . .
Cs1 N5 Cs3 101.0(3) . .
Cs2 N5 Cs3 94.2(3) 1_655 .
C5 N5 Cs4 74.4(9) . 1_655
Cs1 N5 Cs4 77.0(3) . 1_655
Cs2 N5 Cs4 108.4(3) 1_655 1_655
Cs3 N5 Cs4 157.4(4) . 1_655
N6 C6 W1 175.4(13) . .
N6 C6 Cs4 77.0(10) . 1_655
W1 C6 Cs4 98.6(4) . 1_655
N6 C6 Cs3 67.5(9) . 2_545
W1 C6 Cs3 113.6(4) . 2_545
Cs4 C6 Cs3 109.9(3) 1_655 2_545
N6 C6 Cs2 63.4(10) . 2_545
W1 C6 Cs2 119.3(4) . 2_545
Cs4 C6 Cs2 103.9(3) 1_655 2_545
Cs3 C6 Cs2 110.1(3) 2_545 2_545
C6 N6 Cs4 163.6(13) . 3_556
C6 N6 Cs4 85.2(10) . 1_655
Cs4 N6 Cs4 79.6(3) 3_556 1_655
C6 N6 Cs3 96.4(10) . 2_545
Cs4 N6 Cs3 85.8(3) 3_556 2_545
Cs4 N6 Cs3 118.6(4) 1_655 2_545
C6 N6 Cs2 101.0(11) . 2_545
Cs4 N6 Cs2 90.6(3) 3_556 2_545
Cs4 N6 Cs2 113.5(4) 1_655 2_545
Cs3 N6 Cs2 126.0(4) 2_545 2_545
N7 C7 W1 176.6(13) . .
N7 C7 Cs1 63.4(9) . 2_645
W1 C7 Cs1 115.6(4) . 2_645
N7 C7 Cs4 92.4(10) . 1_655
W1 C7 Cs4 88.6(3) . 1_655
Cs1 C7 Cs4 155.8(4) 2_645 1_655
C7 N7 Cs3 157.8(11) . 2_645
C7 N7 Cs1 99.7(10) . 2_645
Cs3 N7 Cs1 102.1(3) 2_645 2_645
N8 C8 W1 175.4(11) . .
N8 C8 Cs3 64.5(9) . 2_545
W1 C8 Cs3 116.5(4) . 2_545
N8 C8 Cs2 63.0(9) . .
W1 C8 Cs2 112.4(4) . .
Cs3 C8 Cs2 83.7(2) 2_545 .
C8 N8 Cs1 152.6(12) . 2_545
C8 N8 Cs3 98.0(10) . 2_545
Cs1 N8 Cs3 103.8(3) 2_545 2_545
C8 N8 Cs2 100.5(10) . .
Cs1 N8 Cs2 94.3(3) 2_545 .
Cs3 N8 Cs2 94.5(4) 2_545 .

loop_
_geom_bond_atom_site_label_1
_geom_bond_atom_site_label_2
_geom_bond_distance
_geom_bond_site_symmetry_2
Cs1 N5 3.317(12) .
Cs1 N8 3.339(12) 2
Cs1 N7 3.430(14) 2_655
Cs1 Cl1 3.483(3) .
Cs1 Cl1 3.531(4) 3_666
Cs1 C7 3.780(12) 2_655
Cs1 N3 3.787(10) 2_655
Cs1 Cl2 3.817(4) 1_655
Cs1 Cs4 4.4221(13) 1_655
Cs1 Cs2 5.0175(16) 2
Cs1 Cs1 5.044(2) 3_666
Cs1 Cs2 5.1553(15) 1_655
Cs2 N5 3.401(13) 1_455
Cs2 N6 3.474(15) 2
Cs2 N8 3.505(14) .
Cs2 Cl1 3.609(4) 4_565
Cs2 N4 3.638(16) .
Cs2 Cl3 3.668(4) 4_565
Cs2 Cl2 3.676(4) .
Cs2 C6 3.814(12) 2
Cs2 N1 3.821(10) .
Cs2 C4 3.823(13) .
Cs2 C5 3.859(11) 1_455
Cs2 C8 3.868(11) .
Cs3 N7 3.342(11) 2_655
Cs3 N8 3.355(14) 2
Cs3 Cl3 3.432(4) 4_665
Cs3 N6 3.454(13) 2
Cs3 N5 3.507(13) .
Cs3 N4 3.589(19) .
Cs3 Cl2 3.589(4) 2
Cs3 C8 3.680(12) 2
Cs3 C6 3.717(10) 2
Cs3 Cl3 3.736(4) 2
Cs3 C4 3.822(14) .
Cs3 C5 3.848(13) .
Cs4 N4 3.082(19) 4_566
Cs4 N6 3.290(12) 3_556
Cs4 N6 3.325(15) 1_455
Cs4 C6 3.401(11) 1_455
Cs4 Cl2 3.454(4) .
Cs4 Cl1 3.549(4) 1_455
Cs4 C5 3.626(11) 1_455
Cs4 Cl3 3.630(4) 1_455
Cs4 Cl3 3.670(4) 3_556
Cs4 C1 3.723(10) 1_455
Cs4 N5 3.763(13) 1_455
Cs4 C7 3.799(12) 1_455
Co1 N1 2.130(9) .
Co1 N3 2.131(9) 4_566
Co1 N2 2.136(10) 2
Co1 Cl2 2.454(4) .
Co1 Cl1 2.464(4) .
Co1 Cl3 2.520(4) .
W1 C5 2.155(12) .
W1 C3 2.157(9) .
W1 C8 2.172(11) .
W1 C2 2.174(11) .
W1 C1 2.177(9) .
W1 C7 2.183(12) .
W1 C4 2.221(15) .
W1 C6 2.227(12) .
W1 Cs4 4.3338(9) 1_655
Cl1 Cs1 3.531(4) 3_666
Cl1 Cs4 3.549(4) 1_655
Cl1 Cs2 3.609(4) 4_666
Cl2 Cs3 3.589(4) 2_545
Cl2 Cs1 3.817(4) 1_455
Cl3 Cs3 3.432(4) 4_566
Cl3 Cs4 3.630(4) 1_655
Cl3 Cs2 3.668(4) 4_666
Cl3 Cs4 3.670(4) 3_556
Cl3 Cs3 3.736(4) 2_545
N1 C1 1.123(12) .
N1 Cs4 3.844(10) 1_655
C1 Cs4 3.723(9) 1_655
C2 N2 1.129(14) .
N2 Co1 2.136(10) 2_545
N3 C3 1.145(12) .
N3 Co1 2.131(9) 4_665
N3 Cs1 3.787(10) 2_645
C4 N4 0.92(2) .
N4 Cs4 3.082(19) 4_665
C5 N5 1.141(15) .
C5 Cs4 3.626(11) 1_655
C5 Cs2 3.859(11) 1_655
N5 Cs2 3.401(13) 1_655
N5 Cs4 3.763(13) 1_655
C6 N6 1.042(15) .
C6 Cs4 3.401(11) 1_655
C6 Cs3 3.717(10) 2_545
C6 Cs2 3.814(12) 2_545
N6 Cs4 3.290(12) 3_556
N6 Cs4 3.325(15) 1_655
N6 Cs3 3.454(13) 2_545
N6 Cs2 3.474(15) 2_545
C7 N7 1.111(15) .
C7 Cs1 3.780(12) 2_645
C7 Cs4 3.799(12) 1_655
N7 Cs3 3.342(11) 2_645
N7 Cs1 3.430(14) 2_645
C8 N8 1.118(14) .
C8 Cs3 3.680(12) 2_545
N8 Cs1 3.339(12) 2_545
N8 Cs3 3.355(14) 2_545
